data_1566333
loop_
_publ_author_name
'Salazar Marcano, David E.'
'Moussawi, Mhamad Aly'
'Anyushin, Alexander V.'
'Lentink, Sarah'
'Van Meervelt, Luc'
'Ivanovi\'c-Burmazovi\'c, Ivana'
'Parac-Vogt, Tatjana N'

_publ_section_title
;
 Versatile post-functionalisation strategy for the formation of modular
 organic-inorganic polyoxometalate hybrids.
;
_journal_issue 10
_journal_name_full 'Chemical science'
_journal_page_first 2891
_journal_page_last 2899
_journal_paper_doi 10.1039/d1sc06326j
_journal_volume 13
_journal_year 2022
_chemical_formula_moiety 'C10 H19 O13.5 V3, C16 H36 N'
_chemical_formula_sum 'C26 H55 N O13.5 V3'
_chemical_formula_weight 750.53
_space_group_crystal_system monoclinic
_space_group_IT_number 14
_space_group_name_Hall '-P 2ybc'
_space_group_name_H-M_alt 'P 1 21/c 1'
_atom_sites_solution_hydrogens geom
_audit_creation_date 2019-09-03
_audit_creation_method
;
Olex2 1.2
(compiled 2018.05.29 svn.r3510 for OlexSys, GUI svn.r5506)
;
_audit_update_record
;
2021-10-06 deposited with the CCDC.	2022-02-08 downloaded from the CCDC.
;
_cell_angle_alpha 90
_cell_angle_beta 104.803(8)
_cell_angle_gamma 90
_cell_formula_units_Z 4
_cell_length_a 13.0520(12)
_cell_length_b 13.4949(9)
_cell_length_c 20.5929(10)
_cell_measurement_reflns_used 6373
_cell_measurement_temperature 293(2)
_cell_measurement_theta_max 21.9150
_cell_measurement_theta_min 2.8970
_cell_volume 3506.8(5)
_computing_cell_refinement 'CrysAlisPro 1.171.40.25a (Rigaku OD, 2018)'
_computing_data_collection 'CrysAlisPro 1.171.40.25a (Rigaku OD, 2018)'
_computing_data_reduction 'CrysAlisPro 1.171.40.25a (Rigaku OD, 2018)'
_computing_molecular_graphics 'Olex2 (Dolomanov et al., 2009)'
_computing_publication_material 'Olex2 (Dolomanov et al., 2009)'
_computing_structure_refinement 'ShelXL (Sheldrick, 2015)'
_computing_structure_solution 'SHELXT 2014/5 (Sheldrick, 2014)'
_diffrn_ambient_environment air
_diffrn_ambient_temperature 293(2)
_diffrn_detector 'CCD plate'
_diffrn_detector_area_resol_mean 15.9631
_diffrn_detector_type Eos
_diffrn_measured_fraction_theta_full 0.996
_diffrn_measured_fraction_theta_max 0.996
_diffrn_measurement_details
;
List of Runs (angles in degrees, time in seconds):

  # Type    Start    End  Width  t~exp~   \w     \q     \k     \f   Frames
#--------------------------------------------------------------------------
  1  \w    -93.00 -35.00   1.00   30.00    --  -17.07-178.00 -90.00   58
  2  \w    -90.00  56.00   1.00   30.00    --  -17.07   0.00 150.00  146
  3  \w     34.00  95.00   1.00   30.00    --   18.87-178.00   0.00   61
  4  \w    -87.00  13.00   1.00   30.00    --  -17.07 -77.00  90.00  100
  5  \w    -20.00  25.00   1.00   30.00    --  -17.07 -99.00 -60.00   45
  6  \w    -43.00  55.00   1.00   30.00    --  -17.07  38.00-150.00   98
  7  \w    -20.00  13.00   1.00   30.00    --   18.87 -99.00  90.00   33
;
_diffrn_measurement_device 'four-circle diffractometer'
_diffrn_measurement_device_type 'SuperNova, Single source at offset/far, Eos'
_diffrn_measurement_method '\w scans'
_diffrn_orient_matrix_type 'CrysAlisPro convention (1999,Acta A55,543-557)'
_diffrn_orient_matrix_UB_11 -0.0463760000
_diffrn_orient_matrix_UB_12 -0.0103474000
_diffrn_orient_matrix_UB_13 -0.0257816000
_diffrn_orient_matrix_UB_21 -0.0228187000
_diffrn_orient_matrix_UB_22 0.0451344000
_diffrn_orient_matrix_UB_23 0.0070347000
_diffrn_orient_matrix_UB_31 0.0221896000
_diffrn_orient_matrix_UB_32 0.0248215000
_diffrn_orient_matrix_UB_33 -0.0235505000
_diffrn_radiation_monochromator mirror
_diffrn_radiation_probe x-ray
_diffrn_radiation_type MoK\a
_diffrn_radiation_wavelength 0.71073
_diffrn_reflns_av_R_equivalents 0.0865
_diffrn_reflns_av_unetI/netI 0.0638
_diffrn_reflns_Laue_measured_fraction_full 0.996
_diffrn_reflns_Laue_measured_fraction_max 0.996
_diffrn_reflns_limit_h_max 15
_diffrn_reflns_limit_h_min -15
_diffrn_reflns_limit_k_max 15
_diffrn_reflns_limit_k_min -15
_diffrn_reflns_limit_l_max 24
_diffrn_reflns_limit_l_min -9
_diffrn_reflns_number 38832
_diffrn_reflns_point_group_measured_fraction_full 0.996
_diffrn_reflns_point_group_measured_fraction_max 0.996
_diffrn_reflns_theta_full 24.713
_diffrn_reflns_theta_max 24.713
_diffrn_reflns_theta_min 2.542
_diffrn_source 'micro-focus sealed X-ray tube'
_diffrn_source_type 'SuperNova (Mo) X-ray Source'
_exptl_absorpt_coefficient_mu 0.843
_exptl_absorpt_correction_T_max 1.00000
_exptl_absorpt_correction_T_min 0.22699
_exptl_absorpt_correction_type multi-scan
_exptl_absorpt_process_details
;
CrysAlisPro 1.171.40.25a (Rigaku Oxford Diffraction, 2018)
Empirical absorption correction using spherical harmonics,
 implemented in SCALE3 ABSPACK scaling algorithm.
;
_exptl_crystal_colour red
_exptl_crystal_colour_primary red
_exptl_crystal_density_diffrn 1.422
_exptl_crystal_description block
_exptl_crystal_F_000 1580
_exptl_crystal_size_max 0.3
_exptl_crystal_size_mid 0.25
_exptl_crystal_size_min 0.15
_refine_diff_density_max 0.559
_refine_diff_density_min -0.459
_refine_diff_density_rms 0.094
_refine_ls_extinction_method none
_refine_ls_goodness_of_fit_ref 1.054
_refine_ls_hydrogen_treatment constr
_refine_ls_matrix_type full
_refine_ls_number_parameters 412
_refine_ls_number_reflns 5912
_refine_ls_number_restraints 445
_refine_ls_restrained_S_all 1.024
_refine_ls_R_factor_all 0.1287
_refine_ls_R_factor_gt 0.0857
_refine_ls_shift/su_max 0.000
_refine_ls_shift/su_mean 0.000
_refine_ls_structure_factor_coef Fsqd
_refine_ls_weighting_details 'w=1/[\s^2^(Fo^2^)+(0.0966P)^2^+8.4208P] where P=(Fo^2^+2Fc^2^)/3'
_refine_ls_weighting_scheme calc
_refine_ls_wR_factor_gt 0.2097
_refine_ls_wR_factor_ref 0.2460
_reflns_Friedel_coverage 0.000
_reflns_number_gt 3732
_reflns_number_total 5912
_reflns_threshold_expression 'I > 2\s(I)'
_cod_data_source_file d1sc06326j2.cif
_cod_data_source_block tpv2008_tw
_cod_depositor_comments 'Adding full bibliography for 1566332--1566333.cif.'
_cod_original_cell_volume 3506.8(4)
_cod_original_formula_sum 'C26 H55 N O13.50 V3'
_cod_database_code 1566333
_shelx_shelxl_version_number 2016/4
_chemical_oxdiff_formula C52H110N2O27V6
_chemical_oxdiff_usercomment AA0070-MeOH+AcN/Et2O
_shelx_space_group_comment
;
The symmetry employed for this shelxl refinement is uniquely defined
by the following loop, which should always be used as a source of
symmetry information in preference to the above space-group names.
They are only intended as comments.
;
_shelx_estimated_absorpt_t_max 0.884
_shelx_estimated_absorpt_t_min 0.786
_diffrn_oxdiff_ac4_digest_frames
;
011a00f3b689db7b124c9d8401d335b91f000273ff1
;
_reflns_odcompleteness_completeness 99.87
_reflns_odcompleteness_iscentric 1
_reflns_odcompleteness_theta 26.32
_olex2_refinement_description
;
1. Twinned data refinement
 Scales: 0.766(4)
 0.234(4)
2. Fixed Uiso
 At 1.2 times of:
  All C(H,H) groups, All C(H,H,H,H) groups
 At 1.5 times of:
  All C(H,H,H) groups, All O(H) groups
3. Restrained distances
 N28-C29 = N28-C33 = N28-C37 = N28-C41
 1.521 with sigma of 0.02
 C29-C30 = C33-C34 = C37-C38 = C41-C42
 1.511 with sigma of 0.02
 C30-C31 = C34-C35 = C38-C39 = C42-C43A = C42-C43B
 1.525 with sigma of 0.02
 C31-C32 = C35-C36 = C39-C40A = C39-C40B = C43A-C44A = C43B-C44B
 1.487 with sigma of 0.02
 N28-C30 = N28-C34 = N28-C38 = N28-C42
 2.568 with sigma of 0.04
 C29-C31 = C33-C35 = C37-C39 = C41-C43A = C41-C43B
 2.497 with sigma of 0.04
 C30-C32 = C34-C36 = C38-C40A = C38-C40B = C42-C44A = C42-C44B
 2.503 with sigma of 0.04
4. Uiso/Uaniso restraints and constraints
Uanis(C40A) = Uanis(C40B)
Uanis(C43A) = Uanis(C43B)
Uanis(C44A) = Uanis(C44B)
5. Rigid body (RIGU) restrains
 All non-hydrogen atoms
 with sigma for 1-2 distances of 0.004 and sigma for 1-3 distances of 0.004
6. Others
 Sof(H39C)=Sof(H39D)=Sof(C40B)=Sof(H40D)=Sof(H40E)=Sof(H40F)=1-FVAR(1)
 Sof(H39A)=Sof(H39B)=Sof(C40A)=Sof(H40A)=Sof(H40B)=Sof(H40C)=FVAR(1)
 Sof(H42C)=Sof(H42D)=Sof(C43B)=Sof(H43C)=Sof(H43D)=Sof(C44B)=Sof(H44D)=
 Sof(H44E)=Sof(H44F)=1-FVAR(2)
 Sof(H42A)=Sof(H42B)=Sof(C43A)=Sof(H43A)=Sof(H43B)=Sof(C44A)=Sof(H44A)=
 Sof(H44B)=Sof(H44C)=FVAR(2)
7.a Secondary CH2 refined with riding coordinates:
 C14(H14A,H14B), C15(H15A,H15B), C16(H16A,H16B), C18(H18A,H18B), C20(H20A,
 H20B), C22(H22A,H22B), C24(H24A,H24B), C26(H26A,H26B), C29(H29A,H29B),
 C30(H30A,H30B), C31(H31A,H31B), C33(H33A,H33B), C34(H34A,H34B), C35(H35A,H35B),
  C37(H37A,H37B), C38(H38A,H38B), C39(H39A,H39B), C39(H39C,H39D), C41(H41A,
 H41B), C42(H42A,H42B), C42(H42C,H42D), C43A(H43A,H43B), C43B(H43C,H43D)
7.b Me refined with riding coordinates:
 C44A(H44A,H44B,H44C), C44B(H44D,H44E,H44F)
7.c Tetrahedral OH refined with riding coordinates:
 O25(H25)
7.d Idealised Me refined as rotating group:
 C32(H32A,H32B,H32C), C36(H36A,H36B,H36C), C40A(H40A,H40B,H40C), C40B(H40D,
 H40E,H40F)
7.e Idealised tetrahedral OH refined as rotating group:
 O23(H23), O27(H27)
;
_olex2_submission_original_sample_id 'AA0070 MeOH + ACN/Et2O'
_olex2_submission_special_instructions 'No special instructions were received'
_oxdiff_exptl_absorpt_empirical_details
;
Empirical correction (ABSPACK) includes:
- Absorption correction using spherical harmonics
- Frame scaling
;
_oxdiff_exptl_absorpt_empirical_full_max 4.191
_oxdiff_exptl_absorpt_empirical_full_min 0.489

loop_
_space_group_symop_operation_xyz
'x, y, z'
'-x, y+1/2, -z+1/2'
'-x, -y, -z'
'x, -y-1/2, z-1/2'

loop_
_atom_site_label
_atom_site_type_symbol
_atom_site_fract_x
_atom_site_fract_y
_atom_site_fract_z
_atom_site_U_iso_or_equiv
_atom_site_adp_type
_atom_site_occupancy
_atom_site_site_symmetry_order
_atom_site_calc_flag
_atom_site_refinement_flags_posn
_atom_site_refinement_flags_adp
_atom_site_refinement_flags_occupancy
_atom_site_disorder_assembly
_atom_site_disorder_group
V1 V 0.64713(10) 0.48155(10) 0.58271(6) 0.0565(4) Uani 1 1 d . U . . .
O2 O 0.7055(4) 0.5130(3) 0.5043(2) 0.0539(11) Uani 1 1 d . U . . .
V3 V 0.58483(10) 0.51945(9) 0.41900(5) 0.0529(4) Uani 1 1 d . U . . .
O4 O 0.5850(4) 0.3823(3) 0.4234(2) 0.0556(12) Uani 1 1 d . U . . .
V5 V 0.51526(11) 0.33715(9) 0.48254(6) 0.0573(4) Uani 1 1 d . U . . .
O6 O 0.6322(4) 0.3537(3) 0.5560(2) 0.0609(12) Uani 1 1 d . U . . .
O7 O 0.500000 0.500000 0.500000 0.0470(14) Uani 1 2 d S TU P . .
O8 O 0.5111(5) 0.2199(4) 0.4712(3) 0.0766(16) Uani 1 1 d . U . . .
O9 O 0.7581(4) 0.4821(4) 0.6379(3) 0.0731(15) Uani 1 1 d . U . . .
O10 O 0.6239(4) 0.6292(4) 0.5809(2) 0.0574(12) Uani 1 1 d . U . . .
O11 O 0.6568(4) 0.5405(4) 0.3683(2) 0.0672(14) Uani 1 1 d . U . . .
O12 O 0.4519(4) 0.5270(4) 0.3674(2) 0.0607(13) Uani 1 1 d . U . . .
O13 O 0.5742(4) 0.6592(3) 0.4485(2) 0.0521(11) Uani 1 1 d . U . . .
C14 C 0.7130(6) 0.6932(6) 0.5847(4) 0.065(2) Uani 1 1 d . U . . .
H14A H 0.769882 0.674533 0.623160 0.078 Uiso 1 1 calc R . . . .
H14B H 0.692852 0.760877 0.591364 0.078 Uiso 1 1 calc R . . . .
C15 C 0.6666(6) 0.7220(5) 0.4606(4) 0.0623(18) Uani 1 1 d . U . . .
H15A H 0.646366 0.789510 0.467752 0.075 Uiso 1 1 calc R . . . .
H15B H 0.694569 0.721616 0.421220 0.075 Uiso 1 1 calc R . . . .
C16 C 0.7903(6) 0.5838(5) 0.5119(4) 0.0639(18) Uani 1 1 d . U . . .
H16A H 0.817686 0.582252 0.472301 0.077 Uiso 1 1 calc R . . . .
H16B H 0.847471 0.565877 0.550343 0.077 Uiso 1 1 calc R . . . .
C17 C 0.7526(6) 0.6878(5) 0.5215(4) 0.0595(17) Uani 1 1 d . U . . .
C18 C 0.8485(7) 0.7603(7) 0.5330(5) 0.079(2) Uani 1 1 d . U . . .
H18A H 0.824072 0.828183 0.532864 0.095 Uiso 1 1 calc R . . . .
H18B H 0.897674 0.747137 0.576102 0.095 Uiso 1 1 calc R . . . .
O19 O 0.8992(5) 0.7464(5) 0.4811(3) 0.0911(19) Uani 1 1 d . U . . .
C20 C 0.9967(7) 0.7988(8) 0.4924(6) 0.104(3) Uani 1 1 d . U . . .
H20A H 1.035759 0.792469 0.539056 0.125 Uiso 1 1 calc R . . . .
H20B H 0.983168 0.868555 0.482502 0.125 Uiso 1 1 calc R . . . .
C21 C 1.0612(8) 0.7559(8) 0.4472(6) 0.101(3) Uani 1 1 d . U . . .
C22 C 1.1523(12) 0.8195(12) 0.4483(10) 0.188(7) Uani 1 1 d . U . . .
H22A H 1.198334 0.820774 0.493515 0.225 Uiso 1 1 calc R . . . .
H22B H 1.127804 0.886552 0.436540 0.225 Uiso 1 1 calc R . . . .
O23 O 1.2129(8) 0.7851(9) 0.4016(6) 0.163(4) Uani 1 1 d . U . . .
H23 H 1.252961 0.740362 0.419186 0.245 Uiso 1 1 calc GR . . . .
C24 C 0.9887(13) 0.7483(17) 0.3748(8) 0.205(9) Uani 1 1 d . U . . .
H24A H 0.927688 0.707677 0.375495 0.247 Uiso 1 1 calc R . . . .
H24B H 0.963207 0.813937 0.359567 0.247 Uiso 1 1 calc R . . . .
O25 O 1.0398(18) 0.7080(18) 0.3297(8) 0.348(12) Uani 1 1 d . U . . .
H25 H 1.049521 0.648634 0.337328 0.521 Uiso 1 1 calc R . . . .
C26 C 1.0959(11) 0.6532(9) 0.4689(7) 0.126(4) Uani 1 1 d . U . . .
H26A H 1.036039 0.613498 0.473258 0.151 Uiso 1 1 calc R . . . .
H26B H 1.127777 0.621764 0.436436 0.151 Uiso 1 1 calc R . . . .
O27 O 1.1733(9) 0.6630(10) 0.5337(5) 0.181(5) Uani 1 1 d . U . . .
H27 H 1.231933 0.646520 0.529881 0.271 Uiso 1 1 calc GR . . . .
N28 N 0.3574(6) 0.7871(5) 0.2512(3) 0.086(2) Uani 1 1 d D U . . .
C29 C 0.4506(8) 0.7897(8) 0.2212(5) 0.100(3) Uani 1 1 d D U . . .
H29A H 0.470505 0.858353 0.217567 0.120 Uiso 1 1 calc R . . . .
H29B H 0.428735 0.763054 0.175990 0.120 Uiso 1 1 calc R . . . .
C30 C 0.5473(8) 0.7336(10) 0.2592(5) 0.119(4) Uani 1 1 d D U . . .
H30A H 0.569149 0.758022 0.305005 0.142 Uiso 1 1 calc R . . . .
H30B H 0.530018 0.663874 0.260821 0.142 Uiso 1 1 calc R . . . .
C31 C 0.6369(9) 0.7456(11) 0.2261(6) 0.138(5) Uani 1 1 d D U . . .
H31A H 0.614187 0.718340 0.181149 0.166 Uiso 1 1 calc R . . . .
H31B H 0.648555 0.815975 0.221575 0.166 Uiso 1 1 calc R . . . .
C32 C 0.7361(11) 0.7013(14) 0.2587(8) 0.179(7) Uani 1 1 d D U . . .
H32A H 0.770508 0.740528 0.296983 0.269 Uiso 1 1 calc GR . . . .
H32B H 0.780177 0.698102 0.227928 0.269 Uiso 1 1 calc GR . . . .
H32C H 0.724234 0.635647 0.273137 0.269 Uiso 1 1 calc GR . . . .
C33 C 0.3886(9) 0.8277(7) 0.3236(4) 0.099(3) Uani 1 1 d D U . . .
H33A H 0.325757 0.829040 0.340528 0.119 Uiso 1 1 calc R . . . .
H33B H 0.438355 0.781924 0.351405 0.119 Uiso 1 1 calc R . . . .
C34 C 0.4376(12) 0.9300(9) 0.3318(6) 0.137(4) Uani 1 1 d D U . . .
H34A H 0.392005 0.974672 0.300311 0.164 Uiso 1 1 calc R . . . .
H34B H 0.505253 0.927231 0.320437 0.164 Uiso 1 1 calc R . . . .
C35 C 0.4550(12) 0.9721(11) 0.4024(6) 0.147(5) Uani 1 1 d D U . . .
H35A H 0.489531 0.922779 0.434939 0.176 Uiso 1 1 calc R . . . .
H35B H 0.501198 1.029421 0.407270 0.176 Uiso 1 1 calc R . . . .
C36 C 0.3522(13) 1.0018(10) 0.4165(9) 0.174(7) Uani 1 1 d D U . . .
H36A H 0.312340 1.041733 0.380221 0.260 Uiso 1 1 calc GR . . . .
H36B H 0.366134 1.039169 0.457531 0.260 Uiso 1 1 calc GR . . . .
H36C H 0.312313 0.943534 0.420888 0.260 Uiso 1 1 calc GR . . . .
C37 C 0.2729(8) 0.8525(8) 0.2073(5) 0.101(3) Uani 1 1 d D U . . .
H37A H 0.301467 0.918909 0.207572 0.121 Uiso 1 1 calc R . . . .
H37B H 0.258148 0.828122 0.161551 0.121 Uiso 1 1 calc R . . . .
C38 C 0.1714(9) 0.8588(11) 0.2269(7) 0.146(5) Uani 1 1 d D U . . .
H38A H 0.185719 0.879117 0.273545 0.175 Uiso 1 1 calc R . . . .
H38B H 0.139088 0.793643 0.223084 0.175 Uiso 1 1 calc R . . . .
C39 C 0.0944(11) 0.9310(14) 0.1841(8) 0.175(7) Uani 1 1 d D U . . .
H39A H 0.121874 0.998035 0.191069 0.210 Uiso 0.74(5) 1 calc R . . A 1
H39B H 0.082574 0.914614 0.136900 0.210 Uiso 0.74(5) 1 calc R . . A 1
H39C H 0.132282 0.974091 0.160532 0.210 Uiso 0.26(5) 1 calc R . . A 2
H39D H 0.041963 0.894568 0.150769 0.210 Uiso 0.26(5) 1 calc R . . A 2
C40A C -0.007(2) 0.923(4) 0.205(2) 0.224(19) Uani 0.74(5) 1 d D U . A 1
H40A H -0.030348 0.855021 0.200950 0.335 Uiso 0.74(5) 1 calc GR . . A 1
H40B H -0.059596 0.964110 0.177147 0.335 Uiso 0.74(5) 1 calc GR . . A 1
H40C H 0.005171 0.943290 0.251150 0.335 Uiso 0.74(5) 1 calc GR . . A 1
C40B C 0.039(9) 0.993(8) 0.225(3) 0.224(19) Uani 0.26(5) 1 d D U . A 2
H40D H 0.028390 0.953948 0.261820 0.335 Uiso 0.26(5) 1 calc GR . . A 2
H40E H -0.027672 1.014356 0.197532 0.335 Uiso 0.26(5) 1 calc GR . . A 2
H40F H 0.082357 1.049277 0.242290 0.335 Uiso 0.26(5) 1 calc GR . . A 2
C41 C 0.3192(9) 0.6814(7) 0.2533(5) 0.106(3) Uani 1 1 d D U . . .
H41A H 0.374988 0.643110 0.282790 0.127 Uiso 1 1 calc R . . . .
H41B H 0.258775 0.681490 0.272625 0.127 Uiso 1 1 calc R . . . .
C42 C 0.2876(13) 0.6307(9) 0.1856(6) 0.154(5) Uani 1 1 d D U . . .
H42A H 0.225119 0.663065 0.158101 0.184 Uiso 0.817(15) 1 calc R . . B 1
H42B H 0.344311 0.638463 0.163385 0.184 Uiso 0.817(15) 1 calc R . . B 1
H42C H 0.345931 0.590224 0.179615 0.184 Uiso 0.183(15) 1 calc R . . B 2
H42D H 0.272331 0.680224 0.150300 0.184 Uiso 0.183(15) 1 calc R . . B 2
C43A C 0.265(2) 0.5230(11) 0.1903(9) 0.164(7) Uani 0.817(15) 1 d D U . B 1
H43A H 0.207190 0.514589 0.211655 0.197 Uiso 0.817(15) 1 calc R . . B 1
H43B H 0.326916 0.490029 0.217806 0.197 Uiso 0.817(15) 1 calc R . . B 1
C44A C 0.2351(19) 0.4768(14) 0.1213(10) 0.197(8) Uani 0.817(15) 1 d D U . B 1
H44A H 0.220668 0.407567 0.125175 0.296 Uiso 0.817(15) 1 calc R . . B 1
H44B H 0.173074 0.508921 0.094376 0.296 Uiso 0.817(15) 1 calc R . . B 1
H44C H 0.292579 0.484406 0.100516 0.296 Uiso 0.817(15) 1 calc R . . B 1
C43B C 0.190(4) 0.566(4) 0.180(4) 0.164(7) Uani 0.183(15) 1 d D U . B 2
H43C H 0.174209 0.533176 0.136935 0.197 Uiso 0.183(15) 1 calc R . . B 2
H43D H 0.208983 0.514544 0.214301 0.197 Uiso 0.183(15) 1 calc R . . B 2
C44B C 0.092(4) 0.615(6) 0.188(5) 0.197(8) Uani 0.183(15) 1 d D U . B 2
H44D H 0.036965 0.566119 0.183437 0.296 Uiso 0.183(15) 1 calc R . . B 2
H44E H 0.105245 0.645432 0.231145 0.296 Uiso 0.183(15) 1 calc R . . B 2
H44F H 0.070331 0.664140 0.153468 0.296 Uiso 0.183(15) 1 calc R . . B 2

loop_
_atom_site_aniso_label
_atom_site_aniso_U_11
_atom_site_aniso_U_22
_atom_site_aniso_U_33
_atom_site_aniso_U_23
_atom_site_aniso_U_13
_atom_site_aniso_U_12
V1 0.0677(8) 0.0603(8) 0.0434(7) 0.0064(6) 0.0174(6) 0.0001(6)
O2 0.065(3) 0.048(3) 0.054(3) -0.003(2) 0.026(2) 0.000(2)
V3 0.0714(8) 0.0548(7) 0.0398(6) -0.0005(5) 0.0274(6) -0.0015(6)
O4 0.068(3) 0.052(3) 0.055(3) -0.015(2) 0.032(2) -0.004(2)
V5 0.0713(9) 0.0457(7) 0.0624(8) -0.0007(6) 0.0308(7) 0.0012(6)
O6 0.067(3) 0.052(3) 0.067(3) 0.016(2) 0.024(2) 0.005(2)
O7 0.058(4) 0.054(3) 0.030(3) -0.001(3) 0.015(3) -0.005(3)
O8 0.102(4) 0.050(3) 0.092(4) -0.006(3) 0.050(4) -0.002(3)
O9 0.068(3) 0.094(4) 0.057(3) 0.012(3) 0.015(3) 0.001(3)
O10 0.071(3) 0.057(3) 0.051(3) -0.008(2) 0.028(2) -0.013(2)
O11 0.093(4) 0.065(3) 0.058(3) 0.000(2) 0.046(3) -0.007(3)
O12 0.083(3) 0.065(3) 0.036(2) 0.004(2) 0.019(2) -0.011(3)
O13 0.066(3) 0.046(2) 0.050(3) 0.008(2) 0.025(2) -0.003(2)
C14 0.071(5) 0.063(5) 0.068(4) -0.014(4) 0.033(4) -0.013(4)
C15 0.076(4) 0.046(4) 0.071(4) 0.002(3) 0.030(4) -0.003(3)
C16 0.068(5) 0.056(4) 0.071(5) -0.002(4) 0.025(4) 0.001(3)
C17 0.070(4) 0.055(4) 0.058(4) -0.002(3) 0.026(3) 0.002(3)
C18 0.079(5) 0.075(5) 0.094(6) -0.013(5) 0.044(5) -0.019(4)
O19 0.089(4) 0.090(4) 0.110(5) -0.016(4) 0.054(4) -0.023(3)
C20 0.081(6) 0.091(7) 0.154(9) 0.005(6) 0.055(6) -0.008(5)
C21 0.085(6) 0.104(7) 0.124(7) 0.029(6) 0.048(5) 0.005(5)
C22 0.146(10) 0.148(11) 0.33(2) -0.038(13) 0.163(12) -0.032(9)
O23 0.135(8) 0.172(10) 0.209(10) 0.061(8) 0.092(8) 0.052(6)
C24 0.151(12) 0.36(3) 0.117(8) 0.027(11) 0.052(8) 0.060(13)
O25 0.40(3) 0.50(3) 0.193(13) 0.004(16) 0.159(16) 0.10(2)
C26 0.154(11) 0.111(8) 0.134(8) 0.018(7) 0.078(7) 0.034(7)
O27 0.188(10) 0.256(13) 0.109(6) 0.037(7) 0.059(6) 0.123(10)
N28 0.107(5) 0.091(5) 0.063(4) 0.032(3) 0.026(4) 0.012(4)
C29 0.128(7) 0.099(7) 0.082(6) 0.031(5) 0.042(6) 0.013(6)
C30 0.120(7) 0.161(11) 0.079(7) 0.037(7) 0.033(6) 0.029(8)
C31 0.144(9) 0.185(14) 0.104(9) 0.039(9) 0.065(8) 0.043(10)
C32 0.152(11) 0.25(2) 0.156(14) 0.081(13) 0.076(11) 0.051(12)
C33 0.131(9) 0.111(7) 0.065(5) 0.025(4) 0.041(5) 0.018(6)
C34 0.182(13) 0.123(9) 0.108(8) 0.000(7) 0.043(9) -0.015(8)
C35 0.173(13) 0.166(13) 0.095(8) -0.005(7) 0.021(9) -0.004(10)
C36 0.220(17) 0.116(11) 0.208(17) -0.048(10) 0.095(15) -0.020(11)
C37 0.117(7) 0.100(7) 0.083(6) 0.030(5) 0.020(6) 0.010(6)
C38 0.120(9) 0.161(12) 0.161(12) 0.059(10) 0.043(9) 0.042(9)
C39 0.144(12) 0.234(18) 0.136(12) 0.055(11) 0.013(10) 0.071(12)
C40A 0.16(2) 0.32(4) 0.20(2) 0.07(3) 0.05(2) 0.12(3)
C40B 0.16(2) 0.32(4) 0.20(2) 0.07(3) 0.05(2) 0.12(3)
C41 0.128(9) 0.098(6) 0.095(6) 0.031(5) 0.038(6) 0.004(6)
C42 0.207(13) 0.105(8) 0.138(9) -0.003(7) 0.025(11) -0.015(9)
C43A 0.210(15) 0.100(9) 0.174(15) 0.001(10) 0.034(15) -0.007(9)
C44A 0.210(16) 0.146(16) 0.221(19) -0.059(14) 0.027(17) -0.018(13)
C43B 0.210(15) 0.100(9) 0.174(15) 0.001(10) 0.034(15) -0.007(9)
C44B 0.210(16) 0.146(16) 0.221(19) -0.059(14) 0.027(17) -0.018(13)

loop_
_atom_type_symbol
_atom_type_description
_atom_type_scat_dispersion_real
_atom_type_scat_dispersion_imag
_atom_type_scat_source
C C 0.0033 0.0016 'International Tables Vol C Tables 4.2.6.8 and 6.1.1.4'
H H 0.0000 0.0000 'International Tables Vol C Tables 4.2.6.8 and 6.1.1.4'
N N 0.0061 0.0033 'International Tables Vol C Tables 4.2.6.8 and 6.1.1.4'
O O 0.0106 0.0060 'International Tables Vol C Tables 4.2.6.8 and 6.1.1.4'
V V 0.3005 0.5294 'International Tables Vol C Tables 4.2.6.8 and 6.1.1.4'

loop_
_geom_angle_atom_site_label_1
_geom_angle_atom_site_label_2
_geom_angle_atom_site_label_3
_geom_angle
_geom_angle_site_symmetry_1
_geom_angle_site_symmetry_3
_geom_angle_publ_flag
H40Aa C40Aa H40B 109.5 . . ?
O2 V1 V3 125.41(15) . 3_666 ?
H40Aa C40Aa H40C 109.5 . . ?
H40Ba C40Aa H40C 109.5 . . ?
H40Db C40Bb H40E 109.5 . . ?
H40Db C40Bb H40F 109.5 . . ?
H40Eb C40Bb H40F 109.5 . . ?
O2 V1 V5 81.60(14) . . ?
O2 V1 O7 77.93(15) . . ?
O2 V1 O10 82.07(18) . . ?
V3 V1 V5 66.18(4) 3_666 . ?
O6 V1 O2 89.4(2) . . ?
O6 V1 V3 87.84(16) . 3_666 ?
O6 V1 V5 34.99(16) . . ?
O6 V1 O7 82.48(16) . . ?
O6 V1 O10 159.2(2) . . ?
O6 V1 O12 94.2(2) . 3_666 ?
O7 V1 V3 47.67(3) . 3_666 ?
O7 V1 V5 47.50(3) . . ?
O9 V1 O2 96.3(2) . . ?
C44Bb C43Bb C42 118(3) . . ?
C44Aa C43Aa H43A 109.6 . . ?
C44Aa C43Aa H43B 109.6 . . ?
O9 V1 V3 137.17(19) . 3_666 ?
O9 V1 V5 137.8(2) . . ?
O9 V1 O6 103.3(3) . . ?
O9 V1 O7 172.0(2) . . ?
H43Aa C43Aa H43B 108.1 . . ?
C43Aa C44Aa H44A 109.5 . . ?
H44Aa C44Aa H44B 109.5 . . ?
C43Aa C44Aa H44B 109.5 . . ?
C43Aa C44Aa H44C 109.5 . . ?
H44Ba C44Aa H44C 109.5 . . ?
H44Aa C44Aa H44C 109.5 . . ?
C44Bb C43Bb H43C 107.9 . . ?
H43Cb C43Bb H43D 107.2 . . ?
C44Bb C43Bb H43D 107.9 . . ?
C43Bb C44Bb H44D 109.5 . . ?
H44Db C44Bb H44E 109.5 . . ?
C43Bb C44Bb H44E 109.5 . . ?
H44Db C44Bb H44F 109.5 . . ?
H44Eb C44Bb H44F 109.5 . . ?
C43Bb C44Bb H44F 109.5 . . ?
C40Aa C39 C38 106.6(14) . . ?
C40Bb C39 C38 112(3) . . ?
C40Aa C39 H39A 110.4 . . ?
H39Aa C39 H39B 108.6 . . ?
C40Aa C39 H39B 110.4 . . ?
C40Bb C39 H39C 109.2 . . ?
H39Cb C39 H39D 107.9 . . ?
C40Bb C39 H39D 109.2 . . ?
C43Aa C42 C41 113.1(11) . . ?
C43Aa C42 H42A 109.0 . . ?
H42Aa C42 H42B 107.8 . . ?
C43Aa C42 H42B 109.0 . . ?
C43Bb C42 H42C 109.5 . . ?
C43Bb C42 H42D 109.5 . . ?
H42Cb C42 H42D 108.1 . . ?
O9 V1 O10 96.5(3) . . ?
O9 V1 O12 103.9(2) . 3_666 ?
O10 V1 V3 81.86(14) . 3_666 ?
O10 V1 V5 124.49(15) . . ?
O10 V1 O7 77.25(14) . . ?
O12 V1 O2 158.0(2) 3_666 . ?
O12 V1 V3 33.36(15) 3_666 3_666 ?
O12 V1 V5 88.96(16) 3_666 . ?
O12 V1 O7 81.01(16) 3_666 . ?
O12 V1 O10 87.1(2) 3_666 . ?
V1 O2 V3 109.6(2) . . ?
C16 O2 V1 119.6(4) . . ?
C16 O2 V3 117.9(4) . . ?
V1 V3 V5 65.89(4) 3_666 . ?
O2 V3 V1 124.15(14) . 3_666 ?
O2 V3 V5 81.03(13) . . ?
O2 V3 O7 76.92(13) . . ?
O4 V3 V1 89.15(15) . 3_666 ?
O4 V3 O2 85.6(2) . . ?
O4 V3 V5 33.45(13) . . ?
O4 V3 O7 80.90(13) . . ?
O4 V3 O13 158.08(18) . . ?
O7 V3 V1 47.42(3) . 3_666 ?
O7 V3 V5 47.50(3) . . ?
O11 V3 V1 138.4(2) . 3_666 ?
O11 V3 O2 96.7(3) . . ?
O11 V3 O4 102.4(2) . . ?
O11 V3 V5 135.8(2) . . ?
O11 V3 O7 172.7(2) . . ?
O11 V3 O12 104.1(3) . . ?
O11 V3 O13 97.4(2) . . ?
O12 V3 V1 34.56(14) . 3_666 ?
O12 V3 O2 158.6(2) . . ?
O12 V3 O4 94.3(2) . . ?
O12 V3 V5 87.17(15) . . ?
O12 V3 O7 81.95(15) . . ?
O12 V3 O13 89.7(2) . . ?
O13 V3 V1 81.95(14) . 3_666 ?
O13 V3 O2 82.93(19) . . ?
O13 V3 V5 125.64(13) . . ?
O13 V3 O7 78.33(12) . . ?
V5 O4 V3 112.1(2) . . ?
V3 V5 V1 65.91(4) . . ?
O4 V5 V1 86.89(15) . . ?
O4 V5 V3 34.50(14) . . ?
O4 V5 O6 93.3(2) . . ?
O4 V5 O7 81.85(15) . . ?
O4 V5 O10 90.7(2) . 3_666 ?
O4 V5 O13 158.8(2) . 3_666 ?
O6 V5 V1 33.71(15) . . ?
O6 V5 V3 88.83(15) . . ?
O6 V5 O7 80.84(15) . . ?
O6 V5 O10 156.9(2) . 3_666 ?
O6 V5 O13 85.9(2) . 3_666 ?
O7 V5 V1 47.16(3) . . ?
O7 V5 V3 47.41(3) . . ?
O8 V5 V1 136.7(2) . . ?
O8 V5 V3 138.0(2) . . ?
O8 V5 O4 103.9(2) . . ?
O8 V5 O6 103.1(3) . . ?
O8 V5 O7 172.7(2) . . ?
O8 V5 O10 97.9(3) . 3_666 ?
O8 V5 O13 97.0(2) . 3_666 ?
O10 V5 V1 124.14(14) 3_666 . ?
O10 V5 V3 81.72(14) 3_666 . ?
O10 V5 O7 77.25(14) 3_666 . ?
O10 V5 O13 82.21(19) 3_666 3_666 ?
O13 V5 V1 80.70(14) 3_666 . ?
O13 V5 V3 124.30(13) 3_666 . ?
O13 V5 O7 77.07(13) 3_666 . ?
V1 O6 V5 111.3(2) . . ?
V1 O7 V1 180.00(5) . 3_666 ?
V1 O7 V3 95.09(5) 3_666 3_666 ?
V1 O7 V3 84.91(5) . 3_666 ?
V1 O7 V3 95.09(5) . . ?
V1 O7 V3 84.91(5) 3_666 . ?
V1 O7 V5 94.66(5) . 3_666 ?
V1 O7 V5 94.66(5) 3_666 . ?
V1 O7 V5 85.34(5) . . ?
V1 O7 V5 85.34(5) 3_666 3_666 ?
V3 O7 V3 180.0 . 3_666 ?
V3 O7 V5 94.91(4) 3_666 . ?
V3 O7 V5 85.10(4) 3_666 3_666 ?
V3 O7 V5 85.10(4) . . ?
V3 O7 V5 94.90(4) . 3_666 ?
V5 O7 V5 180.0 3_666 . ?
V5 O10 V1 110.1(2) 3_666 . ?
C14 O10 V1 118.6(5) . . ?
C14 O10 V5 119.2(5) . 3_666 ?
V3 O12 V1 112.1(2) . 3_666 ?
V3 O13 V5 109.2(2) . 3_666 ?
C15 O13 V3 119.1(4) . . ?
C15 O13 V5 117.7(4) . 3_666 ?
O10 C14 H14A 109.2 . . ?
O10 C14 H14B 109.2 . . ?
O10 C14 C17 111.9(6) . . ?
H14A C14 H14B 107.9 . . ?
C17 C14 H14A 109.2 . . ?
C17 C14 H14B 109.2 . . ?
O13 C15 H15A 109.3 . . ?
O13 C15 H15B 109.3 . . ?
O13 C15 C17 111.7(6) . . ?
H15A C15 H15B 107.9 . . ?
C17 C15 H15A 109.3 . . ?
C17 C15 H15B 109.3 . . ?
O2 C16 H16A 109.4 . . ?
O2 C16 H16B 109.4 . . ?
O2 C16 C17 111.2(6) . . ?
H16A C16 H16B 108.0 . . ?
C17 C16 H16A 109.4 . . ?
C17 C16 H16B 109.4 . . ?
C14 C17 C15 110.5(6) . . ?
C14 C17 C18 106.0(6) . . ?
C15 C17 C18 109.2(6) . . ?
C16 C17 C14 110.4(6) . . ?
C16 C17 C15 111.6(6) . . ?
C16 C17 C18 109.0(6) . . ?
C17 C18 H18A 110.0 . . ?
C17 C18 H18B 110.0 . . ?
H18A C18 H18B 108.4 . . ?
O19 C18 C17 108.5(7) . . ?
O19 C18 H18A 110.0 . . ?
O19 C18 H18B 110.0 . . ?
C18 O19 C20 112.6(7) . . ?
O19 C20 H20A 109.9 . . ?
O19 C20 H20B 109.9 . . ?
O19 C20 C21 108.8(9) . . ?
H20A C20 H20B 108.3 . . ?
C21 C20 H20A 109.9 . . ?
C21 C20 H20B 109.9 . . ?
C20 C21 C24 108.5(10) . . ?
C22 C21 C20 110.0(11) . . ?
C22 C21 C24 110.4(13) . . ?
C22 C21 C26 110.9(11) . . ?
C26 C21 C20 110.1(9) . . ?
C26 C21 C24 106.9(13) . . ?
C21 C22 H22A 109.2 . . ?
C21 C22 H22B 109.2 . . ?
C21 C22 O23 112.1(13) . . ?
H22A C22 H22B 107.9 . . ?
O23 C22 H22A 109.2 . . ?
O23 C22 H22B 109.2 . . ?
C22 O23 H23 109.5 . . ?
C21 C24 H24A 109.0 . . ?
C21 C24 H24B 109.0 . . ?
H24A C24 H24B 107.8 . . ?
O25 C24 C21 113.0(15) . . ?
O25 C24 H24A 109.0 . . ?
O25 C24 H24B 109.0 . . ?
C24 O25 H25 109.5 . . ?
C21 C26 H26A 110.5 . . ?
C21 C26 H26B 110.5 . . ?
H26A C26 H26B 108.7 . . ?
O27 C26 C21 106.0(11) . . ?
O27 C26 H26A 110.5 . . ?
O27 C26 H26B 110.5 . . ?
C26 O27 H27 109.5 . . ?
C29 N28 C33 110.4(8) . . ?
C29 N28 C37 106.5(6) . . ?
C29 N28 C41 110.0(8) . . ?
C37 N28 C33 109.9(8) . . ?
C41 N28 C33 108.3(6) . . ?
C41 N28 C37 111.7(8) . . ?
N28 C29 H29A 108.4 . . ?
N28 C29 H29B 108.4 . . ?
N28 C29 C30 115.7(7) . . ?
H29A C29 H29B 107.4 . . ?
C30 C29 H29A 108.4 . . ?
C30 C29 H29B 108.4 . . ?
C29 C30 H30A 109.5 . . ?
C29 C30 H30B 109.5 . . ?
H30A C30 H30B 108.1 . . ?
C31 C30 C29 110.7(8) . . ?
C31 C30 H30A 109.5 . . ?
C31 C30 H30B 109.5 . . ?
C30 C31 H31A 108.0 . . ?
C30 C31 H31B 108.0 . . ?
H31A C31 H31B 107.2 . . ?
C32 C31 C30 117.3(10) . . ?
C32 C31 H31A 108.0 . . ?
C32 C31 H31B 108.0 . . ?
C31 C32 H32A 109.5 . . ?
C31 C32 H32B 109.5 . . ?
C31 C32 H32C 109.5 . . ?
H32A C32 H32B 109.5 . . ?
H32A C32 H32C 109.5 . . ?
H32B C32 H32C 109.5 . . ?
N28 C33 H33A 108.4 . . ?
N28 C33 H33B 108.4 . . ?
H33A C33 H33B 107.4 . . ?
C34 C33 N28 115.6(7) . . ?
C34 C33 H33A 108.4 . . ?
C34 C33 H33B 108.4 . . ?
C33 C34 H34A 108.8 . . ?
C33 C34 H34B 108.8 . . ?
C33 C34 C35 113.7(10) . . ?
H34A C34 H34B 107.7 . . ?
C35 C34 H34A 108.8 . . ?
C35 C34 H34B 108.8 . . ?
C34 C35 H35A 109.4 . . ?
C34 C35 H35B 109.4 . . ?
H35A C35 H35B 108.0 . . ?
C36 C35 C34 111.3(12) . . ?
C36 C35 H35A 109.4 . . ?
C36 C35 H35B 109.4 . . ?
C35 C36 H36A 109.5 . . ?
C35 C36 H36B 109.5 . . ?
C35 C36 H36C 109.5 . . ?
H36A C36 H36B 109.5 . . ?
H36A C36 H36C 109.5 . . ?
H36B C36 H36C 109.5 . . ?
N28 C37 H37A 108.3 . . ?
N28 C37 H37B 108.3 . . ?
H37A C37 H37B 107.4 . . ?
C38 C37 N28 115.8(8) . . ?
C38 C37 H37A 108.3 . . ?
C38 C37 H37B 108.3 . . ?
C37 C38 H38A 109.0 . . ?
C37 C38 H38B 109.0 . . ?
C37 C38 C39 112.7(10) . . ?
H38A C38 H38B 107.8 . . ?
C39 C38 H38A 109.0 . . ?
C39 C38 H38B 109.0 . . ?
C38 C39 H39A 110.4 . . ?
C38 C39 H39B 110.4 . . ?
C38 C39 H39C 109.2 . . ?
C38 C39 H39D 109.2 . . ?
N28 C41 H41A 108.7 . . ?
N28 C41 H41B 108.7 . . ?
H41A C41 H41B 107.6 . . ?
C42 C41 N28 114.4(8) . . ?
C39 C40Aa H40A 109.5 . . ?
C39 C40Aa H40B 109.5 . . ?
C42 C41 H41A 108.7 . . ?
C42 C41 H41B 108.7 . . ?
C41 C42 H42A 109.0 . . ?
C41 C42 H42B 109.0 . . ?
C41 C42 H42C 109.5 . . ?
C41 C42 H42D 109.5 . . ?
C41 C42 C43B 111(2) . . ?
C39 C40Aa H40C 109.5 . . ?
C39 C40Bb H40D 109.5 . . ?
C39 C40Bb H40E 109.5 . . ?
C39 C40Bb H40F 109.5 . . ?
C42 C43Aa H43A 109.6 . . ?
C42 C43Aa H43B 109.6 . . ?
C42 C43Aa C44A 110.4(14) . . ?
C42 C43Bb H43C 107.9 . . ?
C42 C43Bb H43D 107.9 . . ?

loop_
_geom_bond_atom_site_label_1
_geom_bond_atom_site_label_2
_geom_bond_distance
_geom_bond_site_symmetry_2
_geom_bond_publ_flag
V1 O2 1.999(5) . ?
V1 V3 3.0187(19) 3_666 ?
V1 V5 3.0333(18) . ?
V1 O6 1.807(5) . ?
V1 O7 2.2315(13) . ?
V1 O9 1.596(5) . ?
V1 O10 2.014(5) . ?
V1 O12 1.848(5) 3_666 ?
C40Aa H40A 0.9600 . ?
C40Aa H40B 0.9600 . ?
C40Aa H40C 0.9600 . ?
C40Bb H40D 0.9600 . ?
C40Bb H40E 0.9600 . ?
C40Bb H40F 0.9600 . ?
C43Aa H43A 0.9700 . ?
C43Aa H43B 0.9700 . ?
C43Aa C44A 1.509(16) . ?
C44Aa H44A 0.9600 . ?
C44Aa H44B 0.9600 . ?
C44Aa H44C 0.9600 . ?
C43Bb H43C 0.9700 . ?
C43Bb H43D 0.9700 . ?
C43Bb C44B 1.48(2) . ?
C44Bb H44D 0.9600 . ?
C44Bb H44E 0.9600 . ?
C44Bb H44F 0.9600 . ?
O2 V3 2.039(5) . ?
O2 C16 1.441(9) . ?
V3 V1 3.0187(19) 3_666 ?
V3 O4 1.853(5) . ?
V3 V5 3.0325(17) . ?
V3 O7 2.2406(11) . ?
V3 O11 1.599(5) . ?
V3 O12 1.791(5) . ?
V3 O13 1.997(5) . ?
O4 V5 1.803(4) . ?
V5 O6 1.867(5) . ?
V5 O7 2.2440(12) . ?
V5 O8 1.598(5) . ?
V5 O10 2.000(5) 3_666 ?
V5 O13 2.056(4) 3_666 ?
O7 V1 2.2315(13) 3_666 ?
O7 V3 2.2407(11) 3_666 ?
O7 V5 2.2440(12) 3_666 ?
O10 V5 2.000(5) 3_666 ?
O10 C14 1.434(8) . ?
O12 V1 1.848(5) 3_666 ?
O13 V5 2.055(4) 3_666 ?
O13 C15 1.443(8) . ?
C14 H14A 0.9700 . ?
C14 H14B 0.9700 . ?
C14 C17 1.520(10) . ?
C15 H15A 0.9700 . ?
C15 H15B 0.9700 . ?
C15 C17 1.526(10) . ?
C16 H16A 0.9700 . ?
C16 H16B 0.9700 . ?
C16 C17 1.516(10) . ?
C17 C18 1.558(11) . ?
C18 H18A 0.9700 . ?
C18 H18B 0.9700 . ?
C18 O19 1.406(10) . ?
O19 C20 1.422(10) . ?
C20 H20A 0.9700 . ?
C20 H20B 0.9700 . ?
C20 C21 1.520(14) . ?
C21 C22 1.462(15) . ?
C21 C24 1.550(18) . ?
C21 C26 1.491(14) . ?
C22 H22A 0.9700 . ?
C22 H22B 0.9700 . ?
C22 O23 1.468(16) . ?
O23 H23 0.8200 . ?
C24 H24A 0.9700 . ?
C24 H24B 0.9700 . ?
C24 O25 1.39(2) . ?
O25 H25 0.8200 . ?
C26 H26A 0.9700 . ?
C26 H26B 0.9700 . ?
C26 O27 1.459(15) . ?
O27 H27 0.8200 . ?
N28 C29 1.499(10) . ?
N28 C33 1.543(10) . ?
N28 C37 1.518(10) . ?
N28 C41 1.515(10) . ?
C29 H29A 0.9700 . ?
C29 H29B 0.9700 . ?
C29 C30 1.508(11) . ?
C30 H30A 0.9700 . ?
C30 H30B 0.9700 . ?
C30 C31 1.505(12) . ?
C31 H31A 0.9700 . ?
C31 H31B 0.9700 . ?
C31 C32 1.428(12) . ?
C32 H32A 0.9600 . ?
C32 H32B 0.9600 . ?
C32 H32C 0.9600 . ?
C33 H33A 0.9700 . ?
C33 H33B 0.9700 . ?
C33 C34 1.513(12) . ?
C34 H34A 0.9700 . ?
C34 H34B 0.9700 . ?
C34 C35 1.524(12) . ?
C35 H35A 0.9700 . ?
C35 H35B 0.9700 . ?
C35 C36 1.497(14) . ?
C36 H36A 0.9600 . ?
C36 H36B 0.9600 . ?
C36 H36C 0.9600 . ?
C37 H37A 0.9700 . ?
C37 H37B 0.9700 . ?
C37 C38 1.482(12) . ?
C38 H38A 0.9700 . ?
C38 H38B 0.9700 . ?
C38 C39 1.512(13) . ?
C39 H39A 0.9700 . ?
C39 H39B 0.9700 . ?
C39 H39C 0.9700 . ?
C39 H39D 0.9700 . ?
C39 C40A 1.494(17) . ?
C39 C40B 1.49(2) . ?
C41 H41A 0.9700 . ?
C41 H41B 0.9700 . ?
C41 C42 1.513(12) . ?
C42 H42A 0.9700 . ?
C42 H42B 0.9700 . ?
C42 H42C 0.9700 . ?
C42 H42D 0.9700 . ?
C42 C43A 1.491(14) . ?
C42 C43B 1.52(2) . ?

loop_
_twin_individual_id
_twin_individual_mass_fraction_refined
1 0.766(4)
2 0.234(4)
